data_7133732
loop_
_publ_author_name
'Yao, Nian-Tao'
'Liu, Qiang'
'Ma, Jun-Wei'
'Du, Xiu-Mei'
'Ru, Jing'
'Jiang, Jiao-Jiao'
'Zhao, Liang'
'Meng, Yin-Shan'

_publ_section_title
;
 Manipulating Fe(II) spin states to achieve higher anti-tumor cell
 activities in multinuclear complexes.
;
_journal_issue 82
_journal_name_full 'Chemical communications (Cambridge, England)'
_journal_page_first 11710
_journal_page_last 11713
_journal_paper_doi 10.1039/d4cc03092c
_journal_volume 60
_journal_year 2024
_chemical_formula_moiety 'C60 H62 Fe2 N14 Pd, C4 N4 Pd, 2(H2 O)'
_chemical_formula_sum 'C64 H66 Fe2 N18 O2 Pd2'
_chemical_formula_weight 1443.84
_space_group_crystal_system monoclinic
_space_group_IT_number 14
_space_group_name_Hall '-P 2ybc'
_space_group_name_H-M_alt 'P 1 21/c 1'
_atom_sites_solution_hydrogens mixed
_atom_sites_solution_primary iterative
_audit_creation_date 2024-09-14
_audit_creation_method
;
Olex2 1.3
(compiled Nov 21 2019 18:26:39 for OlexSys, GUI svn.r6003)
;
_audit_update_record
;
2024-09-14 deposited with the CCDC.	2024-09-18 downloaded from the CCDC.
;
_cell_angle_alpha 90
_cell_angle_beta 103.4850(10)
_cell_angle_gamma 90
_cell_formula_units_Z 2
_cell_length_a 9.4476(3)
_cell_length_b 18.2347(8)
_cell_length_c 18.4506(7)
_cell_measurement_reflns_used 9852
_cell_measurement_temperature 250
_cell_measurement_theta_max 27.165
_cell_measurement_theta_min 2.234
_cell_volume 3090.9(2)
_computing_cell_refinement 'SAINT V8.40A (?, 2016)'
_computing_data_collection 'Bruker APEX2'
_computing_data_reduction 'SAINT V8.40A (?, 2016)'
_computing_molecular_graphics 'Olex2 1.3 (Dolomanov et al., 2009)'
_computing_publication_material 'Olex2 1.3 (Dolomanov et al., 2009)'
_computing_structure_refinement 'SHELXL 2018/3 (Sheldrick, 2015)'
_computing_structure_solution 'olex2.solve 1.3 (Bourhis et al., 2015)'
_diffrn_ambient_temperature 250
_diffrn_measured_fraction_theta_full 0.999
_diffrn_measured_fraction_theta_max 0.998
_diffrn_measurement_device_type 'Bruker APEX-II CCD'
_diffrn_measurement_method '\f and \w scans'
_diffrn_radiation_type MoK\a
_diffrn_radiation_wavelength 0.71073
_diffrn_reflns_av_R_equivalents 0.0477
_diffrn_reflns_av_unetI/netI 0.0289
_diffrn_reflns_Laue_measured_fraction_full 0.999
_diffrn_reflns_Laue_measured_fraction_max 0.998
_diffrn_reflns_limit_h_max 12
_diffrn_reflns_limit_h_min -12
_diffrn_reflns_limit_k_max 23
_diffrn_reflns_limit_k_min -23
_diffrn_reflns_limit_l_max 24
_diffrn_reflns_limit_l_min -24
_diffrn_reflns_number 57575
_diffrn_reflns_point_group_measured_fraction_full 0.999
_diffrn_reflns_point_group_measured_fraction_max 0.998
_diffrn_reflns_theta_full 25.242
_diffrn_reflns_theta_max 27.588
_diffrn_reflns_theta_min 2.270
_diffrn_source_current 1.4
_diffrn_source_power 0.07
_diffrn_source_voltage 50.0
_diffrn_standards_number 0
_exptl_absorpt_coefficient_mu 1.093
_exptl_absorpt_correction_T_max 0.7456
_exptl_absorpt_correction_T_min 0.6584
_exptl_absorpt_correction_type multi-scan
_exptl_absorpt_process_details
;
SADABS-2016/2 (Bruker,2016/2) was used for absorption correction.
wR2(int) was 0.1017 before and 0.0531 after correction.
The Ratio of minimum to maximum transmission is 0.8830.
The \l/2 correction factor is Not present.
;
_exptl_crystal_colour 'clear light green'
_exptl_crystal_colour_lustre clear
_exptl_crystal_colour_modifier light
_exptl_crystal_colour_primary green
_exptl_crystal_density_diffrn 1.551
_exptl_crystal_description block
_exptl_crystal_F_000 1472
_exptl_crystal_size_max 0.3
_exptl_crystal_size_mid 0.1
_exptl_crystal_size_min 0.1
_refine_diff_density_max 0.341
_refine_diff_density_min -0.728
_refine_diff_density_rms 0.065
_refine_ls_extinction_method none
_refine_ls_goodness_of_fit_ref 1.025
_refine_ls_hydrogen_treatment constr
_refine_ls_matrix_type full
_refine_ls_number_parameters 403
_refine_ls_number_reflns 7148
_refine_ls_number_restraints 0
_refine_ls_restrained_S_all 1.025
_refine_ls_R_factor_all 0.0534
_refine_ls_R_factor_gt 0.0317
_refine_ls_shift/su_max 0.000
_refine_ls_shift/su_mean 0.000
_refine_ls_structure_factor_coef Fsqd
_refine_ls_weighting_details 'w=1/[\s^2^(Fo^2^)+(0.0338P)^2^+1.8579P] where P=(Fo^2^+2Fc^2^)/3'
_refine_ls_weighting_scheme calc
_refine_ls_wR_factor_gt 0.0702
_refine_ls_wR_factor_ref 0.0810
_reflns_Friedel_coverage 0.000
_reflns_number_gt 5372
_reflns_number_total 7148
_reflns_threshold_expression 'I > 2\s(I)'
_cod_data_source_file d4cc03092c2.cif
_cod_data_source_block 2
_cod_depositor_comments 'Adding full bibliography for 7133732--7133734.cif.'
_cod_database_code 7133732
_shelx_shelxl_version_number 2018/3
_shelx_space_group_comment
;
The symmetry employed for this shelxl refinement is uniquely defined
by the following loop, which should always be used as a source of
symmetry information in preference to the above space-group names.
They are only intended as comments.
;
_olex2_refinement_description
;
1. Fixed Uiso
 At 1.2 times of:
  All C(H) groups, All C(H,H) groups
 At 1.5 times of:
  All O(H,H) groups
2.a Free rotating group:
 O1(H1A,H1B)
2.b Secondary CH2 refined with riding coordinates:
 C7(H7A,H7B), C13(H13A,H13B), C14(H14A,H14B), C15(H15A,H15B), C16(H16A,H16B),
 C22(H22A,H22B), C23(H23A,H23B)
2.c Aromatic/amide H refined with riding coordinates:
 C2(H2), C3(H3), C4(H4), C5(H5), C8(H8), C9(H9), C10(H10), C11(H11), C17(H17),
 C18(H18), C19(H19), C20(H20), C25(H25), C26(H26), C27(H27), C28(H28), C29(H29)
;
_olex2_submission_special_instructions 'No special instructions were received'

loop_
_space_group_symop_operation_xyz
'x, y, z'
'-x, y+1/2, -z+1/2'
'-x, -y, -z'
'x, -y-1/2, z-1/2'

loop_
_atom_site_label
_atom_site_type_symbol
_atom_site_fract_x
_atom_site_fract_y
_atom_site_fract_z
_atom_site_U_iso_or_equiv
_atom_site_adp_type
_atom_site_occupancy
_atom_site_site_symmetry_order
_atom_site_calc_flag
_atom_site_refinement_flags_posn
_atom_site_refinement_flags_adp
_atom_site_refinement_flags_occupancy
_atom_site_disorder_assembly
_atom_site_disorder_group
Pd1 Pd 0.500000 0.500000 0.500000 0.02941(7) Uani 1 2 d S . P . .
Fe1 Fe 0.79741(3) 0.59467(2) 0.31670(2) 0.02742(9) Uani 1 1 d . . . . .
N1 N 0.7101(2) 0.54030(12) 0.39787(12) 0.0370(5) Uani 1 1 d . . . . .
N2 N 0.6677(2) 0.52741(12) 0.22965(11) 0.0322(4) Uani 1 1 d . . . . .
N3 N 0.9893(2) 0.52496(12) 0.33191(12) 0.0354(5) Uani 1 1 d . . . . .
N4 N 0.8911(2) 0.62430(12) 0.21907(11) 0.0346(5) Uani 1 1 d . . . . .
N5 N 0.9120(2) 0.66944(11) 0.40361(11) 0.0317(5) Uani 1 1 d . . . . .
N6 N 0.6449(2) 0.69054(11) 0.31045(11) 0.0300(4) Uani 1 1 d . . . . .
N7 N 0.5216(3) 0.33196(14) 0.46761(15) 0.0526(6) Uani 1 1 d . . . . .
C1 C 0.6371(3) 0.52398(14) 0.43682(14) 0.0336(5) Uani 1 1 d . . . . .
C2 C 0.5559(3) 0.48403(14) 0.23656(16) 0.0378(6) Uani 1 1 d . . . . .
H2 H 0.532750 0.481076 0.283343 0.045 Uiso 1 1 calc R U . . .
C3 C 0.4744(3) 0.44407(16) 0.17877(16) 0.0452(7) Uani 1 1 d . . . . .
H3 H 0.395724 0.415444 0.185567 0.054 Uiso 1 1 calc R U . . .
C4 C 0.5097(3) 0.44664(17) 0.11084(17) 0.0533(8) Uani 1 1 d . . . . .
H4 H 0.455911 0.419661 0.070257 0.064 Uiso 1 1 calc R U . . .
C5 C 0.6253(3) 0.48940(16) 0.10307(15) 0.0471(7) Uani 1 1 d . . . . .
H5 H 0.652426 0.491082 0.057209 0.056 Uiso 1 1 calc R U . . .
C6 C 0.7015(3) 0.52990(15) 0.16298(13) 0.0337(5) Uani 1 1 d . . . . .
C7 C 0.8271(3) 0.57583(18) 0.15488(15) 0.0491(7) Uani 1 1 d . . . . .
H7A H 0.903858 0.543236 0.146071 0.059 Uiso 1 1 calc R U . . .
H7B H 0.795779 0.606558 0.110453 0.059 Uiso 1 1 calc R U . . .
C8 C 1.0206(3) 0.46727(16) 0.37728(15) 0.0428(6) Uani 1 1 d . . . . .
H8 H 0.957909 0.455819 0.408413 0.051 Uiso 1 1 calc R U . . .
C9 C 1.1415(3) 0.42365(17) 0.38041(18) 0.0544(8) Uani 1 1 d . . . . .
H9 H 1.161588 0.383780 0.413517 0.065 Uiso 1 1 calc R U . . .
C10 C 1.2319(3) 0.4399(2) 0.3339(2) 0.0606(9) Uani 1 1 d . . . . .
H10 H 1.314153 0.410788 0.334332 0.073 Uiso 1 1 calc R U . . .
C11 C 1.2010(3) 0.49877(19) 0.28734(19) 0.0539(8) Uani 1 1 d . . . . .
H11 H 1.261250 0.510278 0.254942 0.065 Uiso 1 1 calc R U . . .
C12 C 1.0804(3) 0.54134(16) 0.28816(14) 0.0383(6) Uani 1 1 d . . . . .
C13 C 1.0493(3) 0.61056(17) 0.24368(16) 0.0442(7) Uani 1 1 d . . . . .
H13A H 1.095698 0.651916 0.274033 0.053 Uiso 1 1 calc R U . . .
H13B H 1.091053 0.607034 0.199925 0.053 Uiso 1 1 calc R U . . .
C14 C 0.8675(3) 0.70268(16) 0.19756(16) 0.0484(7) Uani 1 1 d . . . . .
H14A H 0.892145 0.710004 0.149342 0.058 Uiso 1 1 calc R U . . .
H14B H 0.934202 0.732760 0.234407 0.058 Uiso 1 1 calc R U . . .
C15 C 0.7138(3) 0.72930(16) 0.19184(15) 0.0472(7) Uani 1 1 d . . . . .
H15A H 0.645859 0.690140 0.170298 0.057 Uiso 1 1 calc R U . . .
H15B H 0.694982 0.771165 0.157636 0.057 Uiso 1 1 calc R U . . .
C16 C 0.6834(3) 0.75211(14) 0.26572(14) 0.0368(6) Uani 1 1 d . . . . .
H16A H 0.769753 0.776956 0.295259 0.044 Uiso 1 1 calc R U . . .
H16B H 0.603327 0.787614 0.256166 0.044 Uiso 1 1 calc R U . . .
C17 C 1.0532(3) 0.66745(16) 0.43986(14) 0.0403(6) Uani 1 1 d . . . . .
H17 H 1.115030 0.634267 0.423350 0.048 Uiso 1 1 calc R U . . .
C18 C 1.1109(3) 0.71123(17) 0.49941(14) 0.0448(7) Uani 1 1 d . . . . .
H18 H 1.210070 0.707959 0.523419 0.054 Uiso 1 1 calc R U . . .
C19 C 1.0216(3) 0.76006(17) 0.52354(15) 0.0452(7) Uani 1 1 d . . . . .
H19 H 1.058753 0.790942 0.564336 0.054 Uiso 1 1 calc R U . . .
C20 C 0.8763(3) 0.76338(15) 0.48723(14) 0.0394(6) Uani 1 1 d . . . . .
H20 H 0.813227 0.796582 0.502809 0.047 Uiso 1 1 calc R U . . .
C21 C 0.8252(3) 0.71706(14) 0.42761(13) 0.0310(5) Uani 1 1 d . . . . .
C22 C 0.6665(3) 0.71627(14) 0.38859(13) 0.0332(5) Uani 1 1 d . . . . .
H22A H 0.613638 0.683892 0.415530 0.040 Uiso 1 1 calc R U . . .
H22B H 0.626383 0.765804 0.388915 0.040 Uiso 1 1 calc R U . . .
C23 C 0.4893(3) 0.66684(14) 0.28134(14) 0.0355(6) Uani 1 1 d . . . . .
H23A H 0.468086 0.627287 0.313187 0.043 Uiso 1 1 calc R U . . .
H23B H 0.479246 0.646575 0.231199 0.043 Uiso 1 1 calc R U . . .
C24 C 0.3764(3) 0.72654(14) 0.27760(14) 0.0354(6) Uani 1 1 d . . . . .
C25 C 0.3234(3) 0.74535(15) 0.33930(15) 0.0390(6) Uani 1 1 d . . . . .
H25 H 0.357015 0.720089 0.384442 0.047 Uiso 1 1 calc R U . . .
C26 C 0.2217(3) 0.80076(16) 0.33521(16) 0.0441(7) Uani 1 1 d . . . . .
H26 H 0.187621 0.813182 0.377580 0.053 Uiso 1 1 calc R U . . .
C27 C 0.1702(3) 0.83788(17) 0.26900(17) 0.0474(7) Uani 1 1 d . . . . .
H27 H 0.101301 0.875618 0.266074 0.057 Uiso 1 1 calc R U . . .
C28 C 0.2209(3) 0.81895(18) 0.20741(17) 0.0530(8) Uani 1 1 d . . . . .
H28 H 0.185800 0.843827 0.162155 0.064 Uiso 1 1 calc R U . . .
C29 C 0.3227(3) 0.76381(17) 0.21128(15) 0.0455(7) Uani 1 1 d . . . . .
H29 H 0.355926 0.751425 0.168642 0.055 Uiso 1 1 calc R U . . .
C30 C 0.5172(3) 0.39310(16) 0.47978(14) 0.0367(6) Uani 1 1 d . . . . .
Pd2 Pd 1.000000 0.000000 0.500000 0.04127(9) Uani 1 2 d S . P . .
N8 N 0.7324(3) 0.09937(17) 0.4278(2) 0.0802(10) Uani 1 1 d . . . . .
N9 N 1.0941(3) 0.10522(16) 0.63742(15) 0.0620(7) Uani 1 1 d . . . . .
C31 C 0.8298(4) 0.06373(18) 0.45424(19) 0.0544(8) Uani 1 1 d . . . . .
C32 C 1.0590(3) 0.06751(17) 0.58695(16) 0.0466(7) Uani 1 1 d . . . . .
O1 O 0.4776(3) 0.16988(14) 0.47044(15) 0.0693(7) Uani 1 1 d G . . . .
H1A H 0.495258 0.216147 0.470202 0.104 Uiso 1 1 d G U . . .
H1B H 0.547391 0.149834 0.454842 0.104 Uiso 1 1 d G U . . .

loop_
_atom_site_aniso_label
_atom_site_aniso_U_11
_atom_site_aniso_U_22
_atom_site_aniso_U_33
_atom_site_aniso_U_23
_atom_site_aniso_U_13
_atom_site_aniso_U_12
Pd1 0.03112(14) 0.03232(15) 0.02897(13) 0.00327(11) 0.01550(11) -0.00009(11)
Fe1 0.02651(16) 0.03203(18) 0.02610(16) -0.00126(14) 0.01099(13) -0.00210(15)
N1 0.0387(12) 0.0411(13) 0.0360(11) 0.0025(10) 0.0185(10) -0.0029(10)
N2 0.0293(10) 0.0329(11) 0.0352(11) -0.0039(9) 0.0093(9) -0.0008(9)
N3 0.0330(11) 0.0387(12) 0.0352(11) -0.0038(9) 0.0096(9) -0.0002(10)
N4 0.0336(11) 0.0433(13) 0.0306(11) 0.0001(9) 0.0148(9) -0.0056(10)
N5 0.0274(10) 0.0377(12) 0.0299(10) -0.0026(9) 0.0062(8) -0.0034(9)
N6 0.0269(10) 0.0327(11) 0.0290(10) -0.0015(8) 0.0039(8) -0.0010(8)
N7 0.0567(16) 0.0421(15) 0.0625(16) -0.0028(13) 0.0207(13) 0.0036(12)
C1 0.0374(13) 0.0348(13) 0.0309(13) 0.0002(10) 0.0125(11) 0.0015(11)
C2 0.0342(13) 0.0361(15) 0.0451(15) -0.0030(11) 0.0130(12) -0.0035(11)
C3 0.0391(15) 0.0398(16) 0.0542(17) -0.0062(13) 0.0058(13) -0.0082(13)
C4 0.0578(19) 0.0492(19) 0.0462(17) -0.0122(14) -0.0014(14) -0.0091(15)
C5 0.0569(18) 0.0501(18) 0.0334(14) -0.0086(12) 0.0090(13) -0.0017(14)
C6 0.0351(13) 0.0366(14) 0.0299(13) -0.0013(10) 0.0086(11) 0.0037(11)
C7 0.0511(17) 0.066(2) 0.0342(14) -0.0111(13) 0.0192(13) -0.0138(15)
C8 0.0423(15) 0.0413(16) 0.0431(15) -0.0021(13) 0.0062(12) -0.0016(13)
C9 0.0515(18) 0.0438(18) 0.0590(19) -0.0018(14) -0.0052(15) 0.0088(14)
C10 0.0399(16) 0.067(2) 0.073(2) -0.0163(19) 0.0084(16) 0.0150(16)
C11 0.0344(14) 0.070(2) 0.061(2) -0.0132(17) 0.0188(14) 0.0036(15)
C12 0.0266(12) 0.0514(17) 0.0378(14) -0.0108(12) 0.0091(11) -0.0035(12)
C13 0.0312(13) 0.0599(19) 0.0464(16) -0.0022(14) 0.0192(12) -0.0068(13)
C14 0.0593(18) 0.0468(17) 0.0465(16) 0.0124(13) 0.0270(14) -0.0050(14)
C15 0.0607(18) 0.0438(17) 0.0361(15) 0.0094(12) 0.0091(13) 0.0018(14)
C16 0.0359(13) 0.0346(14) 0.0368(14) 0.0024(11) 0.0022(11) -0.0015(11)
C17 0.0297(13) 0.0547(18) 0.0368(14) -0.0023(12) 0.0084(11) -0.0024(12)
C18 0.0314(13) 0.069(2) 0.0325(14) -0.0036(13) 0.0035(11) -0.0101(14)
C19 0.0487(16) 0.0542(19) 0.0308(13) -0.0095(13) 0.0056(12) -0.0144(14)
C20 0.0432(15) 0.0418(16) 0.0333(13) -0.0063(11) 0.0094(12) -0.0025(12)
C21 0.0339(13) 0.0329(13) 0.0261(11) 0.0011(10) 0.0067(10) -0.0047(11)
C22 0.0316(12) 0.0371(14) 0.0307(12) -0.0049(10) 0.0071(10) 0.0039(11)
C23 0.0279(12) 0.0343(14) 0.0405(14) -0.0064(11) 0.0004(11) 0.0003(10)
C24 0.0277(12) 0.0368(15) 0.0385(14) -0.0055(11) 0.0014(11) 0.0001(11)
C25 0.0305(13) 0.0427(16) 0.0428(15) 0.0015(12) 0.0068(11) -0.0005(12)
C26 0.0362(14) 0.0503(18) 0.0466(16) -0.0053(13) 0.0111(12) 0.0041(13)
C27 0.0364(15) 0.0443(17) 0.0574(18) -0.0053(14) 0.0025(13) 0.0093(13)
C28 0.0489(17) 0.059(2) 0.0448(17) 0.0036(14) -0.0020(14) 0.0125(15)
C29 0.0428(15) 0.0561(19) 0.0339(14) -0.0049(13) 0.0018(12) 0.0091(14)
C30 0.0368(13) 0.0419(17) 0.0361(13) 0.0022(12) 0.0183(11) -0.0004(12)
Pd2 0.04682(17) 0.03922(17) 0.04088(17) 0.00157(13) 0.01655(14) -0.00533(14)
N8 0.065(2) 0.0570(19) 0.109(3) 0.0002(18) 0.0006(18) 0.0001(16)
N9 0.0689(18) 0.0616(19) 0.0518(16) -0.0067(14) 0.0065(14) 0.0058(15)
C31 0.0540(19) 0.0458(18) 0.063(2) -0.0027(16) 0.0135(16) -0.0075(16)
C32 0.0518(17) 0.0450(17) 0.0442(16) 0.0037(14) 0.0138(14) -0.0007(14)
O1 0.0802(17) 0.0506(14) 0.0714(16) 0.0125(13) 0.0060(13) 0.0033(13)

loop_
_atom_type_symbol
_atom_type_description
_atom_type_scat_dispersion_real
_atom_type_scat_dispersion_imag
_atom_type_scat_source
C C 0.0033 0.0016 'International Tables Vol C Tables 4.2.6.8 and 6.1.1.4'
H H 0.0000 0.0000 'International Tables Vol C Tables 4.2.6.8 and 6.1.1.4'
Fe Fe 0.3463 0.8444 'International Tables Vol C Tables 4.2.6.8 and 6.1.1.4'
N N 0.0061 0.0033 'International Tables Vol C Tables 4.2.6.8 and 6.1.1.4'
O O 0.0106 0.0060 'International Tables Vol C Tables 4.2.6.8 and 6.1.1.4'
Pd Pd -0.9988 1.0072 'International Tables Vol C Tables 4.2.6.8 and 6.1.1.4'

loop_
_geom_angle_atom_site_label_1
_geom_angle_atom_site_label_2
_geom_angle_atom_site_label_3
_geom_angle
_geom_angle_site_symmetry_1
_geom_angle_site_symmetry_3
_geom_angle_publ_flag
C1 Pd1 C1 180.00(10) 3_666 . ?
C1 Pd1 C30 89.27(10) . 3_666 ?
C1 Pd1 C30 90.73(10) 3_666 3_666 ?
C1 Pd1 C30 89.27(10) 3_666 . ?
C1 Pd1 C30 90.73(10) . . ?
C30 Pd1 C30 180.0 . 3_666 ?
N1 Fe1 N2 90.74(8) . . ?
N1 Fe1 N3 94.91(8) . . ?
N1 Fe1 N4 165.82(8) . . ?
N1 Fe1 N5 88.92(8) . . ?
N1 Fe1 N6 92.84(8) . . ?
N2 Fe1 N3 94.32(8) . . ?
N2 Fe1 N4 78.58(8) . . ?
N2 Fe1 N5 174.84(8) . . ?
N2 Fe1 N6 99.05(7) . . ?
N3 Fe1 N4 76.85(8) . . ?
N3 Fe1 N5 90.84(8) . . ?
N3 Fe1 N6 164.45(8) . . ?
N4 Fe1 N6 97.99(8) . . ?
N5 Fe1 N4 102.56(8) . . ?
N5 Fe1 N6 75.82(7) . . ?
C1 N1 Fe1 163.0(2) . . ?
C2 N2 Fe1 125.69(17) . . ?
C6 N2 Fe1 116.56(16) . . ?
C6 N2 C2 117.7(2) . . ?
C8 N3 Fe1 126.68(18) . . ?
C8 N3 C12 118.2(2) . . ?
C12 N3 Fe1 115.05(18) . . ?
C7 N4 Fe1 109.39(15) . . ?
C13 N4 Fe1 105.75(15) . . ?
C13 N4 C7 109.7(2) . . ?
C13 N4 C14 108.8(2) . . ?
C14 N4 Fe1 112.48(15) . . ?
C14 N4 C7 110.5(2) . . ?
C17 N5 Fe1 127.62(18) . . ?
C21 N5 Fe1 114.20(15) . . ?
C21 N5 C17 117.8(2) . . ?
C16 N6 Fe1 112.21(15) . . ?
C16 N6 C23 111.30(19) . . ?
C22 N6 Fe1 104.74(14) . . ?
C22 N6 C16 107.72(19) . . ?
C22 N6 C23 109.78(18) . . ?
C23 N6 Fe1 110.81(14) . . ?
N1 C1 Pd1 176.0(2) . . ?
N2 C2 H2 118.4 . . ?
N2 C2 C3 123.3(3) . . ?
C3 C2 H2 118.4 . . ?
C2 C3 H3 120.6 . . ?
C2 C3 C4 118.7(3) . . ?
C4 C3 H3 120.6 . . ?
C3 C4 H4 120.6 . . ?
C3 C4 C5 118.9(3) . . ?
C5 C4 H4 120.6 . . ?
C4 C5 H5 120.1 . . ?
C4 C5 C6 119.8(3) . . ?
C6 C5 H5 120.1 . . ?
N2 C6 C5 121.6(2) . . ?
N2 C6 C7 118.5(2) . . ?
C5 C6 C7 119.9(2) . . ?
N4 C7 C6 116.1(2) . . ?
N4 C7 H7A 108.3 . . ?
N4 C7 H7B 108.3 . . ?
C6 C7 H7A 108.3 . . ?
C6 C7 H7B 108.3 . . ?
H7A C7 H7B 107.4 . . ?
N3 C8 H8 118.6 . . ?
N3 C8 C9 122.7(3) . . ?
C9 C8 H8 118.6 . . ?
C8 C9 H9 120.8 . . ?
C10 C9 C8 118.5(3) . . ?
C10 C9 H9 120.8 . . ?
C9 C10 H10 120.3 . . ?
C11 C10 C9 119.4(3) . . ?
C11 C10 H10 120.3 . . ?
C10 C11 H11 120.3 . . ?
C10 C11 C12 119.4(3) . . ?
C12 C11 H11 120.3 . . ?
N3 C12 C11 121.8(3) . . ?
N3 C12 C13 116.4(2) . . ?
C11 C12 C13 121.7(3) . . ?
N4 C13 C12 111.5(2) . . ?
N4 C13 H13A 109.3 . . ?
N4 C13 H13B 109.3 . . ?
C12 C13 H13A 109.3 . . ?
C12 C13 H13B 109.3 . . ?
H13A C13 H13B 108.0 . . ?
N4 C14 H14A 108.7 . . ?
N4 C14 H14B 108.7 . . ?
N4 C14 C15 114.2(2) . . ?
H14A C14 H14B 107.6 . . ?
C15 C14 H14A 108.7 . . ?
C15 C14 H14B 108.7 . . ?
C14 C15 H15A 108.8 . . ?
C14 C15 H15B 108.8 . . ?
C14 C15 C16 113.9(2) . . ?
H15A C15 H15B 107.7 . . ?
C16 C15 H15A 108.8 . . ?
C16 C15 H15B 108.8 . . ?
N6 C16 C15 114.4(2) . . ?
N6 C16 H16A 108.6 . . ?
N6 C16 H16B 108.6 . . ?
C15 C16 H16A 108.6 . . ?
C15 C16 H16B 108.6 . . ?
H16A C16 H16B 107.6 . . ?
N5 C17 H17 118.4 . . ?
N5 C17 C18 123.2(3) . . ?
C18 C17 H17 118.4 . . ?
C17 C18 H18 120.6 . . ?
C17 C18 C19 118.7(2) . . ?
C19 C18 H18 120.6 . . ?
C18 C19 H19 120.4 . . ?
C18 C19 C20 119.2(3) . . ?
C20 C19 H19 120.4 . . ?
C19 C20 H20 120.6 . . ?
C19 C20 C21 118.9(3) . . ?
C21 C20 H20 120.6 . . ?
N5 C21 C20 122.2(2) . . ?
N5 C21 C22 117.0(2) . . ?
C20 C21 C22 120.7(2) . . ?
N6 C22 C21 111.32(19) . . ?
N6 C22 H22A 109.4 . . ?
N6 C22 H22B 109.4 . . ?
C21 C22 H22A 109.4 . . ?
C21 C22 H22B 109.4 . . ?
H22A C22 H22B 108.0 . . ?
N6 C23 H23A 108.4 . . ?
N6 C23 H23B 108.4 . . ?
N6 C23 C24 115.4(2) . . ?
H23A C23 H23B 107.5 . . ?
C24 C23 H23A 108.4 . . ?
C24 C23 H23B 108.4 . . ?
C25 C24 C23 121.7(2) . . ?
C29 C24 C23 120.0(2) . . ?
C29 C24 C25 118.3(2) . . ?
C24 C25 H25 119.5 . . ?
C26 C25 C24 120.9(3) . . ?
C26 C25 H25 119.5 . . ?
C25 C26 H26 119.9 . . ?
C27 C26 C25 120.2(3) . . ?
C27 C26 H26 119.9 . . ?
C26 C27 H27 120.4 . . ?
C28 C27 C26 119.2(3) . . ?
C28 C27 H27 120.4 . . ?
C27 C28 H28 119.6 . . ?
C27 C28 C29 120.8(3) . . ?
C29 C28 H28 119.6 . . ?
C24 C29 H29 119.7 . . ?
C28 C29 C24 120.6(3) . . ?
C28 C29 H29 119.7 . . ?
N7 C30 Pd1 177.5(2) . . ?
C31 Pd2 C31 180.0 . 3_756 ?
C32 Pd2 C31 91.57(13) 3_756 3_756 ?
C32 Pd2 C31 88.43(13) . 3_756 ?
C32 Pd2 C31 88.43(13) 3_756 . ?
C32 Pd2 C31 91.56(13) . . ?
C32 Pd2 C32 180.00(17) 3_756 . ?
N8 C31 Pd2 179.3(3) . . ?
N9 C32 Pd2 178.9(3) . . ?
H1A O1 H1B 104.5 . . ?

loop_
_geom_bond_atom_site_label_1
_geom_bond_atom_site_label_2
_geom_bond_distance
_geom_bond_site_symmetry_2
_geom_bond_publ_flag
Pd1 C1 1.983(2) 3_666 ?
Pd1 C1 1.983(2) . ?
Pd1 C30 1.998(3) . ?
Pd1 C30 1.998(3) 3_666 ?
Fe1 N1 2.117(2) . ?
Fe1 N2 2.161(2) . ?
Fe1 N3 2.178(2) . ?
Fe1 N4 2.2500(19) . ?
Fe1 N5 2.189(2) . ?
Fe1 N6 2.251(2) . ?
N1 C1 1.145(3) . ?
N2 C2 1.349(3) . ?
N2 C6 1.342(3) . ?
N3 C8 1.334(4) . ?
N3 C12 1.344(3) . ?
N4 C7 1.488(3) . ?
N4 C13 1.479(3) . ?
N4 C14 1.486(4) . ?
N5 C17 1.346(3) . ?
N5 C21 1.338(3) . ?
N6 C16 1.488(3) . ?
N6 C22 1.484(3) . ?
N6 C23 1.506(3) . ?
N7 C30 1.140(3) . ?
C2 H2 0.9400 . ?
C2 C3 1.371(4) . ?
C3 H3 0.9400 . ?
C3 C4 1.371(4) . ?
C4 H4 0.9400 . ?
C4 C5 1.376(4) . ?
C5 H5 0.9400 . ?
C5 C6 1.384(4) . ?
C6 C7 1.488(4) . ?
C7 H7A 0.9800 . ?
C7 H7B 0.9800 . ?
C8 H8 0.9400 . ?
C8 C9 1.382(4) . ?
C9 H9 0.9400 . ?
C9 C10 1.376(5) . ?
C10 H10 0.9400 . ?
C10 C11 1.363(5) . ?
C11 H11 0.9400 . ?
C11 C12 1.382(4) . ?
C12 C13 1.497(4) . ?
C13 H13A 0.9800 . ?
C13 H13B 0.9800 . ?
C14 H14A 0.9800 . ?
C14 H14B 0.9800 . ?
C14 C15 1.511(4) . ?
C15 H15A 0.9800 . ?
C15 H15B 0.9800 . ?
C15 C16 1.515(4) . ?
C16 H16A 0.9800 . ?
C16 H16B 0.9800 . ?
C17 H17 0.9400 . ?
C17 C18 1.365(4) . ?
C18 H18 0.9400 . ?
C18 C19 1.371(4) . ?
C19 H19 0.9400 . ?
C19 C20 1.381(4) . ?
C20 H20 0.9400 . ?
C20 C21 1.382(3) . ?
C21 C22 1.504(3) . ?
C22 H22A 0.9800 . ?
C22 H22B 0.9800 . ?
C23 H23A 0.9800 . ?
C23 H23B 0.9800 . ?
C23 C24 1.514(3) . ?
C24 C25 1.389(4) . ?
C24 C29 1.388(4) . ?
C25 H25 0.9400 . ?
C25 C26 1.384(4) . ?
C26 H26 0.9400 . ?
C26 C27 1.382(4) . ?
C27 H27 0.9400 . ?
C27 C28 1.376(4) . ?
C28 H28 0.9400 . ?
C28 C29 1.382(4) . ?
C29 H29 0.9400 . ?
Pd2 C31 2.004(4) 3_756 ?
Pd2 C31 2.004(4) . ?
Pd2 C32 1.996(3) 3_756 ?
Pd2 C32 1.996(3) . ?
N8 C31 1.140(4) . ?
N9 C32 1.143(4) . ?
O1 H1A 0.8602 . ?
O1 H1B 0.8599 . ?

loop_
_geom_torsion_atom_site_label_1
_geom_torsion_atom_site_label_2
_geom_torsion_atom_site_label_3
_geom_torsion_atom_site_label_4
_geom_torsion
_geom_torsion_site_symmetry_1
_geom_torsion_site_symmetry_2
_geom_torsion_site_symmetry_3
_geom_torsion_site_symmetry_4
_geom_torsion_publ_flag
Fe1 N2 C2 C3 178.0(2) . . . . ?
Fe1 N2 C6 C5 -179.7(2) . . . . ?
Fe1 N2 C6 C7 2.2(3) . . . . ?
Fe1 N3 C8 C9 176.4(2) . . . . ?
Fe1 N3 C12 C11 -175.1(2) . . . . ?
Fe1 N3 C12 C13 8.4(3) . . . . ?
Fe1 N4 C7 C6 10.5(3) . . . . ?
Fe1 N4 C13 C12 40.9(2) . . . . ?
Fe1 N4 C14 C15 -47.1(3) . . . . ?
Fe1 N5 C17 C18 -172.0(2) . . . . ?
Fe1 N5 C21 C20 173.44(19) . . . . ?
Fe1 N5 C21 C22 -4.3(3) . . . . ?
Fe1 N6 C16 C15 46.8(2) . . . . ?
Fe1 N6 C22 C21 42.5(2) . . . . ?
Fe1 N6 C23 C24 177.73(17) . . . . ?
N2 C2 C3 C4 1.6(4) . . . . ?
N2 C6 C7 N4 -9.0(4) . . . . ?
N3 C8 C9 C10 -1.0(4) . . . . ?
N3 C12 C13 N4 -34.8(3) . . . . ?
N4 C14 C15 C16 83.5(3) . . . . ?
N5 C17 C18 C19 -0.4(4) . . . . ?
N5 C21 C22 N6 -27.5(3) . . . . ?
N6 C23 C24 C25 -84.1(3) . . . . ?
N6 C23 C24 C29 96.2(3) . . . . ?
C2 N2 C6 C5 -0.2(4) . . . . ?
C2 N2 C6 C7 -178.3(2) . . . . ?
C2 C3 C4 C5 -0.2(5) . . . . ?
C3 C4 C5 C6 -1.3(5) . . . . ?
C4 C5 C6 N2 1.5(4) . . . . ?
C4 C5 C6 C7 179.6(3) . . . . ?
C5 C6 C7 N4 172.9(3) . . . . ?
C6 N2 C2 C3 -1.4(4) . . . . ?
C7 N4 C13 C12 -77.0(3) . . . . ?
C7 N4 C14 C15 75.5(3) . . . . ?
C8 N3 C12 C11 2.3(4) . . . . ?
C8 N3 C12 C13 -174.2(2) . . . . ?
C8 C9 C10 C11 0.9(5) . . . . ?
C9 C10 C11 C12 0.6(5) . . . . ?
C10 C11 C12 N3 -2.3(4) . . . . ?
C10 C11 C12 C13 174.0(3) . . . . ?
C11 C12 C13 N4 148.7(3) . . . . ?
C12 N3 C8 C9 -0.7(4) . . . . ?
C13 N4 C7 C6 126.1(3) . . . . ?
C13 N4 C14 C15 -163.9(2) . . . . ?
C14 N4 C7 C6 -113.9(3) . . . . ?
C14 N4 C13 C12 161.9(2) . . . . ?
C14 C15 C16 N6 -83.5(3) . . . . ?
C16 N6 C22 C21 -77.1(2) . . . . ?
C16 N6 C23 C24 -56.7(3) . . . . ?
C17 N5 C21 C20 0.3(4) . . . . ?
C17 N5 C21 C22 -177.4(2) . . . . ?
C17 C18 C19 C20 0.2(4) . . . . ?
C18 C19 C20 C21 0.2(4) . . . . ?
C19 C20 C21 N5 -0.4(4) . . . . ?
C19 C20 C21 C22 177.2(2) . . . . ?
C20 C21 C22 N6 154.7(2) . . . . ?
C21 N5 C17 C18 0.1(4) . . . . ?
C22 N6 C16 C15 161.6(2) . . . . ?
C22 N6 C23 C24 62.5(3) . . . . ?
C23 N6 C16 C15 -78.0(3) . . . . ?
C23 N6 C22 C21 161.5(2) . . . . ?
C23 C24 C25 C26 179.1(2) . . . . ?
C23 C24 C29 C28 -179.3(3) . . . . ?
C24 C25 C26 C27 0.6(4) . . . . ?
C25 C24 C29 C28 1.0(4) . . . . ?
C25 C26 C27 C28 0.1(4) . . . . ?
C26 C27 C28 C29 -0.3(5) . . . . ?
C27 C28 C29 C24 -0.2(5) . . . . ?
C29 C24 C25 C26 -1.2(4) . . . . ?
